data_7027703
loop_
_publ_author_name
'Adams, Katherine V.'
'Choi, Nick'
'Conole, Gr\'ainne'
'Davies, John E.'
'King, Jason D.'
'Mays, Martin J.'
'McPartlin, Mary'
'Raithby, Paul R.'

_publ_section_title
;
 Synthesis, reactivity and structural characterization of some
 heterometallic complexes containing naked arsenic ligands&#x200A;&#x2020;
;
_journal_issue 21
_journal_name_full 'Journal of the Chemical Society, Dalton Transactions'
_journal_page_first 3679
_journal_paper_doi 10.1039/a905688b
_journal_year 1999
_chemical_formula_sum 'C21 H15 As Mo O6 W2'
_chemical_formula_weight 901.89
_chemical_name_systematic
; 
 ? 
;
_space_group_IT_number 14
_symmetry_cell_setting monoclinic
_symmetry_space_group_name_Hall '-P 2ybc'
_symmetry_space_group_name_H-M 'P 1 21/c 1'
_atom_sites_solution_hydrogens geom
_atom_sites_solution_primary direct
_atom_sites_solution_secondary difmap
_audit_creation_method SHELXL-97
_cell_angle_alpha 90.00
_cell_angle_beta 91.762(9)
_cell_angle_gamma 90.00
_cell_formula_units_Z 4
_cell_length_a 14.042(2)
_cell_length_b 7.5130(15)
_cell_length_c 20.877(4)
_cell_measurement_temperature 295(2)
_cell_volume 2201.4(7)
_computing_cell_refinement XSCANS
_computing_data_collection XSCANS
_computing_data_reduction XSCANS
_computing_molecular_graphics SHELXTL
_computing_publication_material SHELXTL
_computing_structure_refinement 'SHELXL-97 (Sheldrick, 1997)'
_computing_structure_solution 'SHELXS-97 (Sheldrick, 1990)'
_diffrn_ambient_temperature 295(2)
_diffrn_measured_fraction_theta_full 1.000
_diffrn_measured_fraction_theta_max 1.000
_diffrn_measurement_device_type 'Siemens P4'
_diffrn_measurement_method theta/2theta
_diffrn_radiation_monochromator graphite
_diffrn_radiation_source 'fine-focus sealed tube'
_diffrn_radiation_type MoK\a
_diffrn_radiation_wavelength 0.71073
_diffrn_reflns_av_R_equivalents 0.0363
_diffrn_reflns_av_sigmaI/netI 0.0652
_diffrn_reflns_limit_h_max 16
_diffrn_reflns_limit_h_min -1
_diffrn_reflns_limit_k_max 8
_diffrn_reflns_limit_k_min -1
_diffrn_reflns_limit_l_max 24
_diffrn_reflns_limit_l_min -24
_diffrn_reflns_number 5104
_diffrn_reflns_theta_full 24.99
_diffrn_reflns_theta_max 24.99
_diffrn_reflns_theta_min 1.45
_diffrn_standards_decay_% 0.1
_diffrn_standards_interval_count 97
_diffrn_standards_number 3
_exptl_absorpt_coefficient_mu 12.512
_exptl_absorpt_correction_T_max 0.6866
_exptl_absorpt_correction_T_min 0.2223
_exptl_absorpt_correction_type empirical
_exptl_crystal_colour black
_exptl_crystal_density_diffrn 2.721
_exptl_crystal_density_method 'not measured'
_exptl_crystal_F_000 1648
_exptl_crystal_size_max 0.36
_exptl_crystal_size_mid 0.22
_exptl_crystal_size_min 0.17
_refine_diff_density_max 3.227
_refine_diff_density_min -2.832
_refine_diff_density_rms 0.404
_refine_ls_extinction_method none
_refine_ls_goodness_of_fit_ref 1.049
_refine_ls_hydrogen_treatment mixed
_refine_ls_matrix_type full
_refine_ls_number_parameters 124
_refine_ls_number_reflns 3875
_refine_ls_number_restraints 0
_refine_ls_restrained_S_all 1.049
_refine_ls_R_factor_all 0.0949
_refine_ls_R_factor_gt 0.0625
_refine_ls_shift/su_max 0.646
_refine_ls_shift/su_mean 0.025
_refine_ls_structure_factor_coef Fsqd
_refine_ls_weighting_details 'calc w=1/[\s^2^(Fo^2^)+(0.0878P)^2^+76.5706P] where P=(Fo^2^+2Fc^2^)/3'
_refine_ls_weighting_scheme calc
_refine_ls_wR_factor_gt 0.1595
_refine_ls_wR_factor_ref 0.1803
_reflns_number_gt 2783
_reflns_number_total 3875
_reflns_threshold_expression >2sigma(I)
_cod_data_source_file 905688bsup1.cif
_cod_data_source_block my112
_cod_depositor_comments
;
The following automatic conversions were performed:

'_symmetry_cell_setting' value 'Monoclinic' changed to 'monoclinic'
according to /home/saulius/struct/CIF-dictionaries/cif_core.dic
dictionary named 'cif_core.dic' version 2.4.2 from 2011-04-26.

Automatic conversion script
Id: cif_fix_values 1891 2012-01-12 08:04:46Z andrius 
;
_cod_original_cell_volume 2201.5(7)
_cod_original_sg_symbol_H-M P2(1)/c
_cod_database_code 7027703

loop_
_symmetry_equiv_pos_as_xyz
'x, y, z'
'-x, y+1/2, -z+1/2'
'-x, -y, -z'
'x, -y-1/2, z-1/2'

loop_
_atom_site_label
_atom_site_type_symbol
_atom_site_fract_x
_atom_site_fract_y
_atom_site_fract_z
_atom_site_U_iso_or_equiv
_atom_site_adp_type
_atom_site_occupancy
_atom_site_symmetry_multiplicity
_atom_site_calc_flag
_atom_site_refinement_flags
_atom_site_disorder_assembly
_atom_site_disorder_group
W1X W 0.17540(6) 0.20598(12) 0.18327(4) 0.0227(3) Uani 0.685(4) 1 d P A 1
Mo1Y Mo 0.17540(6) 0.20598(12) 0.18327(4) 0.0227(3) Uani 0.32 1 d P A 2
W2 W 0.38905(6) 0.25017(11) 0.15002(4) 0.0258(3) Uani 1 1 d . . .
Mo1X Mo 0.23689(10) 0.20341(19) 0.04076(6) 0.0314(4) Uani 0.685(4) 1 d P A 2
W1Y W 0.23689(10) 0.20341(19) 0.04076(6) 0.0314(4) Uani 0.32 1 d P A 1
As As 0.25373(12) 0.4572(2) 0.12119(8) 0.0153(4) Uani 1 1 d . A .
C1 C 0.0649(14) 0.314(3) 0.1351(9) 0.029(4) Uiso 1 1 d . . .
O3 O 0.3882(9) -0.1587(18) 0.1798(6) 0.028(3) Uiso 1 1 d . . .
C2 C 0.1771(12) 0.422(2) 0.2363(8) 0.018(4) Uiso 1 1 d . . .
O2 O 0.1728(10) 0.5358(19) 0.2741(6) 0.032(3) Uiso 1 1 d . A .
C3 C 0.3826(12) -0.011(2) 0.1682(8) 0.016(4) Uiso 1 1 d . A .
O1 O -0.0015(13) 0.370(2) 0.1099(8) 0.053(4) Uiso 1 1 d . A .
C4 C 0.3719(12) 0.300(2) 0.2432(8) 0.016(4) Uiso 1 1 d . A .
O4 O 0.3718(9) 0.3268(18) 0.2963(6) 0.027(3) Uiso 1 1 d . . .
O5 O 0.3921(10) -0.087(2) 0.0313(7) 0.038(4) Uiso 1 1 d . A .
C5 C 0.3389(13) 0.025(2) 0.0417(9) 0.023(4) Uiso 1 1 d . . .
O6 O 0.1074(11) -0.130(2) 0.0554(7) 0.043(4) Uiso 1 1 d . A .
C6 C 0.1558(14) -0.006(3) 0.0583(9) 0.028(4) Uiso 1 1 d . . .
C01 C 0.1626(11) 0.434(2) -0.0229(8) 0.041(5) Uiso 1 1 d G . .
C02 C 0.2589(12) 0.439(2) -0.0352(9) 0.044(6) Uiso 1 1 d G A .
C03 C 0.2834(11) 0.277(2) -0.0616(9) 0.056(7) Uiso 1 1 d G A .
C04 C 0.2022(12) 0.172(2) -0.0657(9) 0.044(6) Uiso 1 1 d G A .
C05 C 0.1276(11) 0.270(2) -0.0418(8) 0.042(6) Uiso 1 1 d G A .
C10 C 0.0705(9) -0.0300(19) 0.1938(6) 0.026(4) Uiso 1 1 d G . .
C11 C 0.1635(9) -0.1040(18) 0.1975(6) 0.022(4) Uiso 1 1 d G A .
C12 C 0.2105(9) -0.0365(19) 0.2535(6) 0.024(4) Uiso 1 1 d G A .
C13 C 0.1466(9) 0.0791(19) 0.2845(6) 0.030(5) Uiso 1 1 d G A .
C14 C 0.0601(9) 0.0831(19) 0.2476(6) 0.027(4) Uiso 1 1 d G A .
C20 C 0.4945(10) 0.3263(17) 0.0675(6) 0.029(4) Uiso 1 1 d G A .
C21 C 0.5378(10) 0.1947(16) 0.1075(6) 0.024(4) Uiso 1 1 d G A .
C22 C 0.5510(10) 0.2683(17) 0.1697(6) 0.024(4) Uiso 1 1 d G A .
C23 C 0.5159(10) 0.4454(17) 0.1682(6) 0.029(5) Uiso 1 1 d G A .
C24 C 0.4810(10) 0.4813(17) 0.1050(6) 0.021(4) Uiso 1 1 d G A .

loop_
_atom_site_aniso_label
_atom_site_aniso_U_11
_atom_site_aniso_U_22
_atom_site_aniso_U_33
_atom_site_aniso_U_23
_atom_site_aniso_U_13
_atom_site_aniso_U_12
W1X 0.0214(5) 0.0217(5) 0.0251(5) 0.0003(4) 0.0020(4) 0.0021(4)
Mo1Y 0.0214(5) 0.0217(5) 0.0251(5) 0.0003(4) 0.0020(4) 0.0021(4)
W2 0.0258(4) 0.0257(4) 0.0261(4) -0.0009(3) 0.0015(3) -0.0003(3)
Mo1X 0.0327(7) 0.0382(8) 0.0230(6) 0.0001(6) -0.0037(5) 0.0020(6)
W1Y 0.0327(7) 0.0382(8) 0.0230(6) 0.0001(6) -0.0037(5) 0.0020(6)
As 0.0188(9) 0.0088(8) 0.0186(9) 0.0037(7) 0.0023(7) 0.0029(7)

loop_
_atom_type_symbol
_atom_type_description
_atom_type_scat_dispersion_real
_atom_type_scat_dispersion_imag
_atom_type_scat_source
C C 0.0033 0.0016 'International Tables Vol C Tables 4.2.6.8 and 6.1.1.4'
H H 0.0000 0.0000 'International Tables Vol C Tables 4.2.6.8 and 6.1.1.4'
O O 0.0106 0.0060 'International Tables Vol C Tables 4.2.6.8 and 6.1.1.4'
As As 0.0499 2.0058 'International Tables Vol C Tables 4.2.6.8 and 6.1.1.4'
Mo Mo -1.6832 0.6857 'International Tables Vol C Tables 4.2.6.8 and 6.1.1.4'
W W -0.8490 6.8722 'International Tables Vol C Tables 4.2.6.8 and 6.1.1.4'

loop_
_geom_angle_atom_site_label_1
_geom_angle_atom_site_label_2
_geom_angle_atom_site_label_3
_geom_angle
_geom_angle_site_symmetry_1
C2 W1X C1 86.7(8) .
C2 W1X C10 125.1(6) .
C1 W1X C10 82.7(7) .
C2 W1X C14 90.0(6) .
C1 W1X C14 84.8(7) .
C10 W1X C14 35.6(3) .
C2 W1X C11 138.2(6) .
C1 W1X C11 114.2(7) .
C10 W1X C11 35.3(3) .
C14 W1X C11 58.8(4) .
C2 W1X C13 80.2(6) .
C1 W1X C13 117.6(6) .
C10 W1X C13 58.7(4) .
C14 W1X C13 35.2(3) .
C11 W1X C13 58.2(4) .
C2 W1X C12 106.7(6) .
C1 W1X C12 140.0(7) .
C10 W1X C12 58.5(4) .
C14 W1X C12 58.4(4) .
C11 W1X C12 34.9(2) .
C13 W1X C12 34.8(3) .
C2 W1X As 71.2(5) .
C1 W1X As 77.5(6) .
C10 W1X As 153.7(3) .
C14 W1X As 154.6(3) .
C11 W1X As 145.8(3) .
C13 W1X As 147.0(3) .
C12 W1X As 142.4(3) .
C2 W1X W2 92.4(5) .
C1 W1X W2 125.6(6) .
C10 W1X W2 136.1(3) .
C14 W1X W2 149.6(3) .
C11 W1X W2 101.9(3) .
C13 W1X W2 115.7(3) .
C12 W1X W2 92.1(3) .
As W1X W2 51.45(4) .
C2 W1X W1Y 122.9(5) .
C1 W1X W1Y 75.9(6) .
C10 W1X W1Y 106.3(3) .
C14 W1X W1Y 139.9(3) .
C11 W1X W1Y 97.9(3) .
C13 W1X W1Y 155.3(3) .
C12 W1X W1Y 121.6(3) .
As W1X W1Y 52.12(5) .
W2 W1X W1Y 59.50(3) .
C2 Mo1Y C1 86.7(8) .
C2 Mo1Y C10 125.1(6) .
C1 Mo1Y C10 82.7(7) .
C2 Mo1Y C14 90.0(6) .
C1 Mo1Y C14 84.8(7) .
C10 Mo1Y C14 35.6(3) .
C2 Mo1Y C11 138.2(6) .
C1 Mo1Y C11 114.2(7) .
C10 Mo1Y C11 35.3(3) .
C14 Mo1Y C11 58.8(4) .
C2 Mo1Y C13 80.2(6) .
C1 Mo1Y C13 117.6(6) .
C10 Mo1Y C13 58.7(4) .
C14 Mo1Y C13 35.2(3) .
C11 Mo1Y C13 58.2(4) .
C2 Mo1Y C12 106.7(6) .
C1 Mo1Y C12 140.0(7) .
C10 Mo1Y C12 58.5(4) .
C14 Mo1Y C12 58.4(4) .
C11 Mo1Y C12 34.9(2) .
C13 Mo1Y C12 34.8(3) .
C2 Mo1Y As 71.2(5) .
C1 Mo1Y As 77.5(6) .
C10 Mo1Y As 153.7(3) .
C14 Mo1Y As 154.6(3) .
C11 Mo1Y As 145.8(3) .
C13 Mo1Y As 147.0(3) .
C12 Mo1Y As 142.4(3) .
C2 Mo1Y W2 92.4(5) .
C1 Mo1Y W2 125.6(6) .
C10 Mo1Y W2 136.1(3) .
C14 Mo1Y W2 149.6(3) .
C11 Mo1Y W2 101.9(3) .
C13 Mo1Y W2 115.7(3) .
C12 Mo1Y W2 92.1(3) .
As Mo1Y W2 51.45(4) .
C2 Mo1Y Mo1X 122.9(5) .
C1 Mo1Y Mo1X 75.9(6) .
C10 Mo1Y Mo1X 106.3(3) .
C14 Mo1Y Mo1X 139.9(3) .
C11 Mo1Y Mo1X 97.9(3) .
C13 Mo1Y Mo1X 155.3(3) .
C12 Mo1Y Mo1X 121.6(3) .
As Mo1Y Mo1X 52.12(5) .
W2 Mo1Y Mo1X 59.50(3) .
C3 W2 C4 89.6(7) .
C3 W2 C22 94.3(6) .
C4 W2 C22 87.9(6) .
C3 W2 C23 128.7(6) .
C4 W2 C23 80.7(6) .
C22 W2 C23 35.7(3) .
C3 W2 C21 86.8(6) .
C4 W2 C21 122.6(6) .
C22 W2 C21 35.7(3) .
C23 W2 C21 59.0(4) .
C3 W2 C24 145.1(6) .
C4 W2 C24 109.3(6) .
C22 W2 C24 58.8(4) .
C23 W2 C24 35.1(2) .
C21 W2 C24 58.4(4) .
C3 W2 C20 114.0(6) .
C4 W2 C20 139.1(6) .
C22 W2 C20 58.8(4) .
C23 W2 C20 58.4(4) .
C21 W2 C20 35.1(3) .
C24 W2 C20 34.8(2) .
C3 W2 As 127.8(5) .
C4 W2 As 90.2(5) .
C22 W2 As 137.8(3) .
C23 W2 As 102.6(3) .
C21 W2 As 134.3(3) .
C24 W2 As 82.5(3) .
C20 W2 As 99.2(3) .
C3 W2 W1Y 89.7(5) .
C4 W2 W1Y 129.5(5) .
C22 W2 W1Y 142.5(3) .
C23 W2 W1Y 134.3(3) .
C21 W2 W1Y 107.7(3) .
C24 W2 W1Y 99.3(3) .
C20 W2 W1Y 85.6(3) .
As W2 W1Y 52.75(5) .
C3 W2 Mo1X 89.7(5) .
C4 W2 Mo1X 129.5(5) .
C22 W2 Mo1X 142.5(3) .
C23 W2 Mo1X 134.3(3) .
C21 W2 Mo1X 107.7(3) .
C24 W2 Mo1X 99.3(3) .
C20 W2 Mo1X 85.6(3) .
As W2 Mo1X 52.75(5) .
W1Y W2 Mo1X 0.00(7) .
C3 W2 W1X 78.7(5) .
C4 W2 W1X 70.0(5) .
C22 W2 W1X 156.7(3) .
C23 W2 W1X 140.1(3) .
C21 W2 W1X 160.9(3) .
C24 W2 W1X 134.8(3) .
C20 W2 W1X 144.3(3) .
As W2 W1X 52.69(5) .
W1Y W2 W1X 60.34(3) .
Mo1X W2 W1X 60.34(3) .
C3 W2 Mo1Y 78.7(5) .
C4 W2 Mo1Y 70.0(5) .
C22 W2 Mo1Y 156.7(3) .
C23 W2 Mo1Y 140.1(3) .
C21 W2 Mo1Y 160.9(3) .
C24 W2 Mo1Y 134.8(3) .
C20 W2 Mo1Y 144.3(3) .
As W2 Mo1Y 52.69(5) .
W1Y W2 Mo1Y 60.34(3) .
Mo1X W2 Mo1Y 60.34(3) .
W1X W2 Mo1Y 0.00(5) .
C5 Mo1X C6 83.2(8) .
C5 Mo1X C04 94.3(7) .
C6 Mo1X C04 89.6(7) .
C5 Mo1X C03 86.9(7) .
C6 Mo1X C03 122.6(7) .
C04 Mo1X C03 35.1(3) .
C5 Mo1X C05 128.3(7) .
C6 Mo1X C05 86.4(7) .
C04 Mo1X C05 35.0(3) .
C03 Mo1X C05 57.6(5) .
C5 Mo1X C02 113.6(7) .
C6 Mo1X C02 142.4(7) .
C04 Mo1X C02 57.2(5) .
C03 Mo1X C02 34.0(3) .
C05 Mo1X C02 56.5(5) .
C5 Mo1X C01 143.4(6) .
C6 Mo1X C01 115.7(7) .
C04 Mo1X C01 57.1(5) .
C03 Mo1X C01 56.6(5) .
C05 Mo1X C01 34.0(3) .
C02 Mo1X C01 33.5(3) .
C5 Mo1X As 116.8(5) ..
C6 Mo1X As 120.9(6) .
C04 Mo1X As 137.3(4) .
C03 Mo1X As 114.0(4) .
C05 Mo1X As 112.0(4) .
C02 Mo1X As 82.7(4) .
C01 Mo1X As 81.6(4) .
C5 Mo1X W2 65.3(5) .
C6 Mo1X W2 109.9(6) .
C04 Mo1X W2 148.7(4) .
C03 Mo1X W2 116.4(4) .
C05 Mo1X W2 161.1(4) .
C02 Mo1X W2 107.6(4) .
C01 Mo1X W2 127.1(4) .
As Mo1X W2 51.80(5) .
C5 Mo1X Mo1Y 102.6(5) .
C6 Mo1X Mo1Y 69.6(6) .
C04 Mo1X Mo1Y 151.0(4) .
C03 Mo1X Mo1Y 165.9(4) .
C05 Mo1X Mo1Y 120.6(4) .
C02 Mo1X Mo1Y 132.0(4) .
C01 Mo1X Mo1Y 113.2(4) .
As Mo1X Mo1Y 52.42(5) .
W2 Mo1X Mo1Y 60.16(3) .
C5 W1Y C6 83.2(8) .
C5 W1Y C04 94.3(7) .
C6 W1Y C04 89.6(7) .
C5 W1Y C03 86.9(7) .
C6 W1Y C03 122.6(7) .
C04 W1Y C03 35.1(3) .
C5 W1Y C05 128.3(7) .
C6 W1Y C05 86.4(7) .
C04 W1Y C05 35.0(3) .
C03 W1Y C05 57.6(5) .
C5 W1Y C02 113.6(7) .
C6 W1Y C02 142.4(7) .
C04 W1Y C02 57.2(5) .
C03 W1Y C02 34.0(3) .
C05 W1Y C02 56.5(5) .
C5 W1Y C01 143.4(6) .
C6 W1Y C01 115.7(7) .
C04 W1Y C01 57.1(5) .
C03 W1Y C01 56.6(5) .
C05 W1Y C01 34.0(3) .
C02 W1Y C01 33.5(3) .
C5 W1Y As 116.8(5) .
C6 W1Y As 120.9(6) .
C04 W1Y As 137.3(4) .
C03 W1Y As 114.0(4) .
C05 W1Y As 112.0(4) .
C02 W1Y As 82.7(4) .
C01 W1Y As 81.6(4) .
C5 W1Y W2 65.3(5) .
C6 W1Y W2 109.9(6) .
C04 W1Y W2 148.7(4) .
C03 W1Y W2 116.4(4) .
C05 W1Y W2 161.1(4) .
C02 W1Y W2 107.6(4) .
C01 W1Y W2 127.1(4) .
As W1Y W2 51.80(5) .
C5 W1Y W1X 102.6(5) .
C6 W1Y W1X 69.6(6) .
C04 W1Y W1X 151.0(4) .
C03 W1Y W1X 165.9(4) .
C05 W1Y W1X 120.6(4) .
C02 W1Y W1X 132.0(4) .
C01 W1Y W1X 113.2(4) .
As W1Y W1X 52.42(5) .
W2 W1Y W1X 60.16(3) .
W2 As W1Y 75.45(6) .
W2 As Mo1X 75.45(6) .
W1Y As Mo1X 0.00(9) .
W2 As Mo1Y 75.86(5) .
W1Y As Mo1Y 75.46(6) .
Mo1X As Mo1Y 75.46(6) .
W2 As W1X 75.86(5) .
W1Y As W1X 75.46(6) .
Mo1X As W1X 75.46(6) .
Mo1Y As W1X 0.00(6) .
O1 C1 W1X 175.9(19) .
O1 C1 Mo1Y 175.9(19) .
W1X C1 Mo1Y 0.00(7) .
O2 C2 W1X 170.7(15) .
O2 C2 Mo1Y 170.7(15) .
W1X C2 Mo1Y 0.00(5) .
O3 C3 W2 173.3(15) .
O4 C4 W2 173.2(15) .
O5 C5 Mo1X 167.5(16) .
O5 C5 W1Y 167.5(16) .
Mo1X C5 W1Y 0.00(9) .
O6 C6 Mo1X 166.3(17) .
O6 C6 W1Y 166.3(17) .
Mo1X C6 W1Y 0.00(11) .
C05 C01 C02 108.0 .
C05 C01 Mo1X 69.9(7) .
C02 C01 Mo1X 73.1(7) .
C05 C01 W1Y 69.9(7) .
C02 C01 W1Y 73.1(7) .
Mo1X C01 W1Y 0.00(7) .
C01 C02 C03 108.0 .
C01 C02 W1Y 73.4(7) .
C03 C02 W1Y 69.8(7) .
C01 C02 Mo1X 73.4(7) .
C03 C02 Mo1X 69.8(7) .
W1Y C02 Mo1X 0.00(9) .
C04 C03 C02 108.0 .
C04 C03 Mo1X 70.6(7) .
C02 C03 Mo1X 76.2(7) .
C04 C03 W1Y 70.6(7) .
C02 C03 W1Y 76..2(7) .
Mo1X C03 W1Y 0.00(10) .
C05 C04 C03 108.0 .
C05 C04 Mo1X 74.6(7) .
C03 C04 Mo1X 74.4(7) .
C05 C04 W1Y 74.6(7) .
C03 C04 W1Y 74.4(7) .
Mo1X C04 W1Y 0.000(15) .
C04 C05 C01 108.0 .
C04 C05 Mo1X 70.4(7) .
C01 C05 Mo1X 76.1(7) .
C04 C05 W1Y 70.4(7) .
C01 C05 W1Y 76.1(7) .
Mo1X C05 W1Y 0.00(9) .
C11 C10 C14 108.0 .
C11 C10 Mo1Y 73.6(5) .
C14 C10 Mo1Y 72.5(5) .
C11 C10 W1X 73.6(5) .
C14 C10 W1X 72.5(5) .
Mo1Y C10 W1X 0.00(6) .
C12 C11 C10 108.0 .
C12 C11 W1X 73.6(5) .
C10 C11 W1X 71.0(5) .
C12 C11 Mo1Y 73.6(5) .
C10 C11 Mo1Y 71.0(5) .
W1X C11 Mo1Y 0.00(4) .
C11 C12 C13 108.0 .
C11 C12 Mo1Y 71.5(5) .
C13 C12 Mo1Y 71.9(5) .
C11 C12 W1X 71.5(5) .
C13 C12 W1X 71.9(5) .
Mo1Y C12 W1X 0.00(6) .
C14 C13 C12 108.0 .
C14 C13 W1X 70.9(5) .
C12 C13 W1X 73.3(5) .
C14 C13 Mo1Y 70.9(5) .
C12 C13 Mo1Y 73.3(5) .
W1X C13 Mo1Y 0.00(2) .
C13 C14 C10 108.0 .
C13 C14 W1X 73.9(5) .
C10 C14 W1X 72.0(5) .
C13 C14 Mo1Y 73.9(5) .
C10 C14 Mo1Y 72.0(5) .
W1X C14 Mo1Y 0.00(5) .
C21 C20 C24 108.0 .
C21 C20 W2 70.8(5) .
C24 C20 W2 72.6(5) .
C20 C21 C22 108.0 .
C20 C21 W2 74.2(5) .
C22 C21 W2 71.0(5) .
C23 C22 C21 108.0 .
C23 C22 W2 73.2(5) .
C21 C22 W2 73.3(5) .
C22 C23 C24 108.0 .
C22 C23 W2 71.1(5) .
C24 C23 W2 74.2(5) .
C20 C24 C23 108.0 .
C20 C24 W2 72.7(5) .
C23 C24 W2 70.7(5) .

loop_
_geom_bond_atom_site_label_1
_geom_bond_atom_site_label_2
_geom_bond_distance
W1X C2 1.964(17)
W1X C1 2.00(2)
W1X C10 2.320(14)
W1X C14 2.326(14)
W1X C11 2.354(14)
W1X C13 2.364(14)
W1X C12 2.381(14)
W1X As 2.5574(19)
W1X W2 3.1180(13)
W1X W1Y 3.1236(16)
Mo1Y C2 1.964(17)
Mo1Y C1 2.00(2)
Mo1Y C10 2.320(14)
Mo1Y C14 2.326(14)
Mo1Y C11 2.354(14)
Mo1Y C13 2.364(14)
Mo1Y C12 2.381(14)
Mo1Y As 2.5574(19)
Mo1Y W2 3.1180(13)
Mo1Y Mo1X 3.1236(16)
W2 C3 1.999(17)
W2 C4 2.003(16)
W2 C22 2.302(14)
W2 C23 2.329(14)
W2 C21 2.332(14)
W2 C24 2.375(14)
W2 C20 2.376(14)
W2 As 2.5145(19)
W2 W1Y 3.0973(16)
W2 Mo1X 3.0973(16)
Mo1X C5 1.959(19)
Mo1X C6 1.98(2)
Mo1X C04 2.273(18)
Mo1X C03 2.320(19)
Mo1X C05 2.326(17)
Mo1X C02 2.401(18)
Mo1X C01 2.405(17)
Mo1X As 2.547(2)
W1Y C5 1.959(19)
W1Y C6 1.98(2)
W1Y C04 2.273(18)
W1Y C03 2.320(19)
W1Y C05 2.326(17)
W1Y C02 2.401(18)
W1Y C01 2.405(17)
W1Y As 2.547(2)
C1 O1 1.14(2)
O3 C3 1.14(2)
C2 O2 1.17(2)
C4 O4 1.13(2)
O5 C5 1.15(2)
O6 C6 1.16(2)
C01 C05 1.384(12)
C01 C02 1.384(12)
C02 C03 1.384(12)
C03 C04 1.384(12)
C04 C05 1.384(12)
C10 C11 1.419(10)
C10 C14 1.419(10)
C11 C12 1.419(10)
C12 C13 1.419(10)
C13 C14 1.419(10)
C20 C21 1.419(10)
C20 C24 1.419(10)
C21 C22 1.419(10)
C22 C23 1.419(10)
C23 C24 1.419(10)
